data_7161191
loop_
_publ_author_name
'Yang, Zhen-Yu'
'Fan, Wen-Na'
'Song, Xiu-Qing'
'Fan, Yao Yue'

_publ_section_title
;
 Anti-adipogenic Cyathane Diterpenoids from Onychium japonicum
;
_journal_name_full 'Organic &amp; Biomolecular Chemistry'
_journal_paper_doi 10.1039/D6OB00575F
_journal_year 2026
_chemical_absolute_configuration rm
_chemical_formula_moiety 'C20 H32 O4'
_chemical_formula_sum 'C20 H32 O4'
_chemical_formula_weight 336.45
_space_group_crystal_system monoclinic
_space_group_IT_number 4
_space_group_name_Hall 'P 2yb'
_space_group_name_H-M_alt 'P 1 21 1'
_atom_sites_solution_hydrogens geom
_atom_sites_solution_primary dual
_audit_creation_date 2026-05-12
_audit_creation_method
;
Olex2 1.5-beta
(compiled 2026.04.10 svn.r48fbca5a for OlexSys, GUI svn.r7537)
;
_audit_update_record
;
2026-05-18 deposited with the CCDC.	2026-05-31 downloaded from the CCDC.
;
_cell_angle_alpha 90
_cell_angle_beta 94.462(7)
_cell_angle_gamma 90
_cell_formula_units_Z 2
_cell_length_a 8.4246(6)
_cell_length_b 6.8388(6)
_cell_length_c 15.3165(18)
_cell_measurement_reflns_used 2092
_cell_measurement_temperature 170
_cell_measurement_theta_max 74.61
_cell_measurement_theta_min 2.89
_cell_volume 879.77(14)
_computing_cell_refinement 'SAINT V8.41 (?, 2016)'
_computing_data_reduction 'SAINT V8.41 (?, 2016)'
_computing_molecular_graphics 'Olex2 1.5-beta (Dolomanov et al., 2009)'
_computing_publication_material 'Olex2 1.5-beta (Dolomanov et al., 2009)'
_computing_structure_refinement 'SHELXL 2018/3 (Sheldrick, 2015)'
_computing_structure_solution 'SHELXT  (Sheldrick, 2015)'
_diffrn_ambient_temperature 170
_diffrn_measured_fraction_theta_full 0.978
_diffrn_measured_fraction_theta_max 0.973
_diffrn_measurement_device_type 'D8 VENTURE'
_diffrn_measurement_method '\f and \w scans'
_diffrn_radiation_type CuK\a
_diffrn_radiation_wavelength 1.54178
_diffrn_reflns_av_R_equivalents 0.0662
_diffrn_reflns_av_unetI/netI 0.0832
_diffrn_reflns_Laue_measured_fraction_full 0.978
_diffrn_reflns_Laue_measured_fraction_max 0.973
_diffrn_reflns_limit_h_max 9
_diffrn_reflns_limit_h_min -10
_diffrn_reflns_limit_k_max 8
_diffrn_reflns_limit_k_min -7
_diffrn_reflns_limit_l_max 17
_diffrn_reflns_limit_l_min -18
_diffrn_reflns_number 6256
_diffrn_reflns_point_group_measured_fraction_full 0.842
_diffrn_reflns_point_group_measured_fraction_max 0.831
_diffrn_reflns_theta_full 67.679
_diffrn_reflns_theta_max 69.987
_diffrn_reflns_theta_min 2.894
_diffrn_source_current 1.2
_diffrn_source_power 0.06
_diffrn_source_voltage 50.0
_diffrn_standards_number 0
_exptl_absorpt_coefficient_mu 0.690
_exptl_absorpt_correction_T_max 0.7538
_exptl_absorpt_correction_T_min 0.5454
_exptl_absorpt_correction_type multi-scan
_exptl_absorpt_process_details
;
SADABS-2016/2 (Bruker,2016/2) was used for absorption correction.
wR2(int) was 0.1473 before and 0.0904 after correction.
The Ratio of minimum to maximum transmission is 0.7235.
The \l/2 correction factor is Not present.
;
_exptl_crystal_colour colourless
_exptl_crystal_colour_primary colourless
_exptl_crystal_density_diffrn 1.270
_exptl_crystal_description needle
_exptl_crystal_F_000 368
_exptl_crystal_size_max 0.11
_exptl_crystal_size_mid 0.04
_exptl_crystal_size_min 0.02
_refine_diff_density_max 0.351
_refine_diff_density_min -0.355
_refine_diff_density_rms 0.073
_refine_ls_abs_structure_details
;
 Flack x determined using 516 quotients [(I+)-(I-)]/[(I+)+(I-)]
 (Parsons, Flack and Wagner, Acta Cryst. B69 (2013) 249-259).
;
_refine_ls_abs_structure_Flack 0.1(4)
_refine_ls_extinction_coef 0.015(2)
_refine_ls_extinction_expression Fc^*^=kFc[1+0.001xFc^2^\l^3^/sin(2\q)]^-1/4^
_refine_ls_extinction_method 'SHELXL-2018/3 (Sheldrick 2018)'
_refine_ls_goodness_of_fit_ref 1.105
_refine_ls_hydrogen_treatment constr
_refine_ls_matrix_type full
_refine_ls_number_parameters 234
_refine_ls_number_reflns 2779
_refine_ls_number_restraints 211
_refine_ls_restrained_S_all 1.066
_refine_ls_R_factor_all 0.1171
_refine_ls_R_factor_gt 0.0785
_refine_ls_shift/su_max 0.004
_refine_ls_shift/su_mean 0.000
_refine_ls_structure_factor_coef Fsqd
_refine_ls_weighting_details 'w=1/[\s^2^(Fo^2^)+(0.0892P)^2^+1.0987P] where P=(Fo^2^+2Fc^2^)/3'
_refine_ls_weighting_scheme calc
_refine_ls_wR_factor_gt 0.2039
_refine_ls_wR_factor_ref 0.2433
_reflns_Friedel_coverage 0.567
_reflns_Friedel_fraction_full 0.678
_reflns_Friedel_fraction_max 0.661
_reflns_number_gt 1902
_reflns_number_total 2779
_reflns_threshold_expression 'I > 2\s(I)'
_cod_data_source_file d6ob00575f2.cif
_cod_data_source_block cu_2026343_0m
_cod_database_code 7161191
_shelx_shelxl_version_number 2018/3
_shelx_space_group_comment
;
The symmetry employed for this shelxl refinement is uniquely defined
by the following loop, which should always be used as a source of
symmetry information in preference to the above space-group names.
They are only intended as comments.
;
_shelx_estimated_absorpt_t_max 0.986
_shelx_estimated_absorpt_t_min 0.928
_olex2_refinement_description
;
1. Fixed Uiso
 At 1.2 times of:
  All C(H) groups, All C(H,H) groups, All C(H,H,H,H) groups
 At 1.5 times of:
  All C(H,H,H) groups, All O(H) groups
2. Rigid body (RIGU) restrains
 All non-hydrogen atoms
 with sigma for 1-2 distances of 0.004 and sigma for 1-3 distances of 0.004
3. Others
 Sof(H11C)=Sof(H11D)=Sof(O5)=Sof(H5)=1-FVAR(1)
 Sof(H11A)=Sof(H11B)=Sof(O4)=Sof(H4)=FVAR(1)
4.a Ternary CH refined with riding coordinates:
 C7(H7), C3(H3), C13(H13), C16(H16), C6(H6), C18(H18)
4.b Secondary CH2 refined with riding coordinates:
 C14(H14A,H14B), C4(H4A,H4B), C15(H15A,H15B), C9(H9A,H9B), C8(H8A,H8B),
 C11(H11C,H11D), C11(H11A,H11B)
4.c Tetrahedral OH refined with riding coordinates:
 O5(H5)
4.d X=CH2 refined with riding coordinates:
 C12(H12A,H12B)
4.e Idealised Me refined as rotating group:
 C1(H1A,H1B,H1C), C19(H19A,H19B,H19C), C20(H20A,H20B,H20C)
4.f Idealised tetrahedral OH refined as rotating group:
 O2(H2), O1(H1), O4(H4)
;
_olex2_submission_special_instructions 'No special instructions were received'

loop_
_space_group_symop_operation_xyz
'x, y, z'
'-x, y+1/2, -z'

loop_
_atom_site_label
_atom_site_type_symbol
_atom_site_fract_x
_atom_site_fract_y
_atom_site_fract_z
_atom_site_U_iso_or_equiv
_atom_site_adp_type
_atom_site_occupancy
_atom_site_site_symmetry_order
_atom_site_calc_flag
_atom_site_refinement_flags_posn
_atom_site_refinement_flags_adp
_atom_site_refinement_flags_occupancy
_atom_site_disorder_assembly
_atom_site_disorder_group
O2 O 0.5920(4) 0.1119(6) 0.9176(3) 0.0560(12) Uani 1 1 d . . . . .
H2 H 0.613507 0.137218 0.970881 0.084 Uiso 1 1 calc R U . . .
O1 O 0.3894(5) 0.4042(7) 0.9198(3) 0.0574(12) Uani 1 1 d . . . . .
H1 H 0.419857 0.293880 0.938514 0.086 Uiso 1 1 calc R U . . .
O3 O 0.8795(5) 0.1332(8) 0.9856(3) 0.0637(13) Uani 1 1 d . . . . .
C7 C 0.7050(7) 0.8273(10) 0.6629(5) 0.0562(16) Uani 1 1 d . . . . .
H7 H 0.794108 0.910517 0.688926 0.067 Uiso 1 1 calc R U . . .
C3 C 0.4627(7) 0.4472(9) 0.8391(5) 0.0512(15) Uani 1 1 d . . . . .
H3 H 0.425389 0.348531 0.793876 0.061 Uiso 1 1 calc R U . . .
C13 C 0.7166(6) 0.5111(9) 0.7657(4) 0.0501(15) Uani 1 1 d . . . . .
H13 H 0.682269 0.415114 0.718742 0.060 Uiso 1 1 calc R U . . .
C5 C 0.4596(7) 0.7092(9) 0.7234(5) 0.0549(16) Uani 1 1 d . . . . .
C17 C 0.8660(6) 0.1887(8) 0.9108(5) 0.0492(14) Uani 1 1 d . . . . .
C16 C 1.0129(6) 0.2214(9) 0.8597(5) 0.0544(16) Uani 1 1 d . . . . .
H16 H 1.089142 0.303746 0.897014 0.065 Uiso 1 1 calc R U . . .
C10 C 0.7645(8) 0.7295(11) 0.5809(5) 0.0616(17) Uani 1 1 d . . . . .
C2 C 0.6485(7) 0.4355(8) 0.8535(4) 0.0481(14) Uani 1 1 d . . . . .
C1 C 0.7059(7) 0.5583(9) 0.9324(5) 0.0520(16) Uani 1 1 d . . . . .
H1A H 0.667153 0.692623 0.924086 0.078 Uiso 1 1 calc R U . . .
H1B H 0.822577 0.558418 0.938624 0.078 Uiso 1 1 calc R U . . .
H1C H 0.665084 0.503050 0.985243 0.078 Uiso 1 1 calc R U . . .
C14 C 0.9013(6) 0.5209(9) 0.7699(5) 0.0532(16) Uani 1 1 d . . . . .
H14A H 0.932845 0.595111 0.718541 0.064 Uiso 1 1 calc R U . . .
H14B H 0.939713 0.594796 0.823046 0.064 Uiso 1 1 calc R U . . .
C6 C 0.6439(7) 0.7067(9) 0.7382(5) 0.0515(15) Uani 1 1 d . . . . .
H6 H 0.666774 0.791484 0.790896 0.062 Uiso 1 1 calc R U . . .
C18 C 0.6977(6) 0.2165(8) 0.8666(5) 0.0505(15) Uani 1 1 d . . . . .
H18 H 0.694363 0.153770 0.807519 0.061 Uiso 1 1 calc R U . . .
C4 C 0.3968(7) 0.6470(9) 0.8108(5) 0.0539(15) Uani 1 1 d . . . . .
H4A H 0.428619 0.745076 0.856383 0.065 Uiso 1 1 calc R U . . .
H4B H 0.279051 0.641478 0.804356 0.065 Uiso 1 1 calc R U . . .
C15 C 0.9842(7) 0.3238(10) 0.7717(5) 0.0568(16) Uani 1 1 d . . . . .
H15A H 1.088553 0.341261 0.747225 0.068 Uiso 1 1 calc R U . . .
H15B H 0.920357 0.235079 0.731781 0.068 Uiso 1 1 calc R U . . .
C9 C 0.4321(7) 0.9233(10) 0.6989(5) 0.0645(19) Uani 1 1 d . . . . .
H9A H 0.444265 1.007843 0.751469 0.077 Uiso 1 1 calc R U . . .
H9B H 0.324394 0.942670 0.669540 0.077 Uiso 1 1 calc R U . . .
C8 C 0.5614(7) 0.9689(10) 0.6360(5) 0.0616(18) Uani 1 1 d . . . . .
H8A H 0.595567 1.107094 0.641983 0.074 Uiso 1 1 calc R U . . .
H8B H 0.520512 0.945283 0.574598 0.074 Uiso 1 1 calc R U . . .
C19 C 1.0922(7) 0.0225(10) 0.8483(5) 0.0607(19) Uani 1 1 d . . . . .
H19A H 1.104211 -0.044904 0.904914 0.091 Uiso 1 1 calc R U . . .
H19B H 1.197182 0.041685 0.826291 0.091 Uiso 1 1 calc R U . . .
H19C H 1.025808 -0.056698 0.806476 0.091 Uiso 1 1 calc R U . . .
C11 C 0.8725(9) 0.8647(12) 0.5358(6) 0.071(2) Uani 1 1 d . . . . .
H11C H 0.816486 0.990466 0.524539 0.086 Uiso 0.554(11) 1 calc R U P A 2
H11D H 0.967737 0.891294 0.576038 0.086 Uiso 0.554(11) 1 calc R U P A 2
H11A H 0.893411 0.809850 0.477945 0.086 Uiso 0.446(11) 1 calc R U P A 1
H11B H 0.819979 0.993171 0.526109 0.086 Uiso 0.446(11) 1 calc R U P A 1
C12 C 0.7306(9) 0.5551(13) 0.5500(6) 0.076(2) Uani 1 1 d . . . . .
H12A H 0.774538 0.511810 0.498071 0.091 Uiso 1 1 calc R U . . .
H12B H 0.662115 0.471673 0.579396 0.091 Uiso 1 1 calc R U . . .
C20 C 0.3896(8) 0.5791(11) 0.6477(5) 0.065(2) Uani 1 1 d . . . . .
H20A H 0.417214 0.634092 0.591715 0.097 Uiso 1 1 calc R U . . .
H20B H 0.273561 0.573645 0.648680 0.097 Uiso 1 1 calc R U . . .
H20C H 0.433694 0.446855 0.654438 0.097 Uiso 1 1 calc R U . . .
O5 O 0.9236(12) 0.7944(18) 0.4555(7) 0.084(3) Uani 0.554(11) 1 d . . P A 2
H5 H 0.930150 0.671848 0.457302 0.127 Uiso 0.554(11) 1 calc R U P A 2
O4 O 1.0065(13) 0.887(2) 0.5829(10) 0.093(5) Uani 0.446(11) 1 d . . P A 1
H4 H 1.022313 1.007054 0.592537 0.140 Uiso 0.446(11) 1 calc R U P A 1

loop_
_atom_site_aniso_label
_atom_site_aniso_U_11
_atom_site_aniso_U_22
_atom_site_aniso_U_33
_atom_site_aniso_U_23
_atom_site_aniso_U_13
_atom_site_aniso_U_12
O2 0.0363(18) 0.035(2) 0.095(3) 0.008(2) -0.004(2) -0.0091(17)
O1 0.042(2) 0.042(2) 0.087(3) 0.007(2) 0.002(2) -0.0016(18)
O3 0.039(2) 0.059(3) 0.090(3) 0.006(3) -0.010(2) 0.000(2)
C7 0.046(3) 0.043(3) 0.078(4) 0.007(3) -0.002(3) 0.000(3)
C3 0.036(3) 0.039(3) 0.076(4) 0.001(3) -0.005(3) 0.001(2)
C13 0.030(2) 0.037(3) 0.080(4) 0.000(3) -0.010(2) -0.004(2)
C5 0.036(2) 0.042(3) 0.084(4) 0.005(3) -0.011(3) 0.001(2)
C17 0.027(2) 0.032(3) 0.086(3) -0.001(3) -0.010(2) -0.002(2)
C16 0.029(2) 0.039(3) 0.093(4) -0.006(3) -0.008(2) 0.002(2)
C10 0.044(3) 0.055(4) 0.084(4) 0.006(3) -0.003(3) 0.009(3)
C2 0.036(2) 0.027(3) 0.080(4) 0.001(2) -0.007(2) -0.002(2)
C1 0.035(3) 0.034(3) 0.086(4) -0.004(3) -0.004(3) -0.002(2)
C14 0.033(2) 0.033(3) 0.093(4) 0.001(3) -0.003(3) -0.003(2)
C6 0.036(2) 0.037(3) 0.079(4) 0.010(3) -0.008(2) -0.006(2)
C18 0.028(2) 0.028(3) 0.093(4) 0.007(3) -0.012(2) -0.008(2)
C4 0.033(2) 0.037(3) 0.090(4) 0.001(3) -0.005(3) -0.001(2)
C15 0.034(3) 0.036(3) 0.099(4) -0.005(3) -0.003(3) 0.001(2)
C9 0.042(3) 0.046(3) 0.104(5) 0.008(4) -0.006(3) 0.002(3)
C8 0.044(3) 0.046(3) 0.093(5) 0.008(3) -0.007(3) 0.004(3)
C19 0.041(3) 0.049(3) 0.091(5) -0.004(4) -0.004(3) 0.013(3)
C11 0.060(4) 0.059(4) 0.095(5) 0.011(4) 0.006(3) 0.006(3)
C12 0.055(4) 0.080(5) 0.090(5) -0.006(4) -0.007(4) -0.006(4)
C20 0.042(3) 0.060(4) 0.090(5) -0.001(3) -0.010(3) -0.003(3)
O5 0.062(5) 0.085(7) 0.107(6) -0.014(6) 0.007(5) 0.000(5)
O4 0.038(5) 0.091(9) 0.149(11) 0.044(8) -0.001(6) -0.006(5)

loop_
_atom_type_symbol
_atom_type_description
_atom_type_scat_dispersion_real
_atom_type_scat_dispersion_imag
_atom_type_scat_source
C C 0.0181 0.0091 'International Tables Vol C Tables 4.2.6.8 and 6.1.1.4'
H H 0.0000 0.0000 'International Tables Vol C Tables 4.2.6.8 and 6.1.1.4'
O O 0.0492 0.0322 'International Tables Vol C Tables 4.2.6.8 and 6.1.1.4'

loop_
_geom_angle_atom_site_label_1
_geom_angle_atom_site_label_2
_geom_angle_atom_site_label_3
_geom_angle
_geom_angle_site_symmetry_1
_geom_angle_site_symmetry_3
_geom_angle_publ_flag
C18 O2 H2 109.5 . . ?
C3 O1 H1 109.5 . . ?
C10 C7 H7 106.9 . . ?
C10 C7 C8 110.2(6) . . ?
C6 C7 H7 106.9 . . ?
C6 C7 C10 121.8(6) . . ?
C6 C7 C8 103.3(5) . . ?
C8 C7 H7 106.9 . . ?
O1 C3 H3 108.7 . . ?
O1 C3 C2 110.8(5) . . ?
O1 C3 C4 104.7(5) . . ?
C2 C3 H3 108.7 . . ?
C4 C3 H3 108.7 . . ?
C4 C3 C2 115.1(5) . . ?
C2 C13 H13 106.9 . . ?
C14 C13 H13 106.9 . . ?
C14 C13 C2 113.9(5) . . ?
C6 C13 H13 106.9 . . ?
C6 C13 C2 110.9(5) . . ?
C6 C13 C14 110.8(5) . . ?
C4 C5 C6 106.1(5) . . ?
C4 C5 C20 111.0(5) . . ?
C9 C5 C6 100.3(5) . . ?
C9 C5 C4 115.1(6) . . ?
C9 C5 C20 109.1(6) . . ?
C20 C5 C6 115.0(6) . . ?
O3 C17 C16 120.8(5) . . ?
O3 C17 C18 118.3(6) . . ?
C16 C17 C18 120.8(6) . . ?
C17 C16 H16 107.4 . . ?
C17 C16 C19 107.8(5) . . ?
C15 C16 C17 116.2(5) . . ?
C15 C16 H16 107.4 . . ?
C15 C16 C19 110.4(6) . . ?
C19 C16 H16 107.4 . . ?
C11 C10 C7 110.8(6) . . ?
C12 C10 C7 128.0(7) . . ?
C12 C10 C11 121.2(8) . . ?
C3 C2 C13 106.6(5) . . ?
C1 C2 C3 109.7(5) . . ?
C1 C2 C13 112.3(5) . . ?
C1 C2 C18 111.3(5) . . ?
C18 C2 C3 108.7(4) . . ?
C18 C2 C13 108.1(5) . . ?
C2 C1 H1A 109.5 . . ?
C2 C1 H1B 109.5 . . ?
C2 C1 H1C 109.5 . . ?
H1A C1 H1B 109.5 . . ?
H1A C1 H1C 109.5 . . ?
H1B C1 H1C 109.5 . . ?
C13 C14 H14A 108.6 . . ?
C13 C14 H14B 108.6 . . ?
H14A C14 H14B 107.5 . . ?
C15 C14 C13 114.8(5) . . ?
C15 C14 H14A 108.6 . . ?
C15 C14 H14B 108.6 . . ?
C7 C6 C5 105.9(5) . . ?
C7 C6 H6 103.8 . . ?
C13 C6 C7 121.9(6) . . ?
C13 C6 C5 115.4(5) . . ?
C13 C6 H6 103.8 . . ?
C5 C6 H6 103.8 . . ?
O2 C18 C17 107.0(5) . . ?
O2 C18 C2 112.4(5) . . ?
O2 C18 H18 107.8 . . ?
C17 C18 C2 113.7(4) . . ?
C17 C18 H18 107.8 . . ?
C2 C18 H18 107.8 . . ?
C3 C4 C5 110.7(5) . . ?
C3 C4 H4A 109.5 . . ?
C3 C4 H4B 109.5 . . ?
C5 C4 H4A 109.5 . . ?
C5 C4 H4B 109.5 . . ?
H4A C4 H4B 108.1 . . ?
C16 C15 H15A 107.9 . . ?
C16 C15 H15B 107.9 . . ?
C14 C15 C16 117.8(6) . . ?
C14 C15 H15A 107.9 . . ?
C14 C15 H15B 107.9 . . ?
H15A C15 H15B 107.2 . . ?
C5 C9 H9A 110.9 . . ?
C5 C9 H9B 110.9 . . ?
C5 C9 C8 104.3(6) . . ?
H9A C9 H9B 108.9 . . ?
C8 C9 H9A 110.9 . . ?
C8 C9 H9B 110.9 . . ?
C7 C8 H8A 110.5 . . ?
C7 C8 H8B 110.5 . . ?
C9 C8 C7 106.1(6) . . ?
C9 C8 H8A 110.5 . . ?
C9 C8 H8B 110.5 . . ?
H8A C8 H8B 108.7 . . ?
C16 C19 H19A 109.5 . . ?
C16 C19 H19B 109.5 . . ?
C16 C19 H19C 109.5 . . ?
H19A C19 H19B 109.5 . . ?
H19A C19 H19C 109.5 . . ?
H19B C19 H19C 109.5 . . ?
C10 C11 H11C 108.5 . . ?
C10 C11 H11D 108.5 . . ?
C10 C11 H11A 109.6 . . ?
C10 C11 H11B 109.6 . . ?
H11C C11 H11D 107.5 . . ?
H11A C11 H11B 108.1 . . ?
O5 C11 C10 115.2(8) . . ?
O5 C11 H11C 108.5 . . ?
O5 C11 H11D 108.5 . . ?
O4 C11 C10 110.4(9) . . ?
O4 C11 H11A 109.6 . . ?
O4 C11 H11B 109.6 . . ?
C10 C12 H12A 120.0 . . ?
C10 C12 H12B 120.0 . . ?
H12A C12 H12B 120.0 . . ?
C5 C20 H20A 109.5 . . ?
C5 C20 H20B 109.5 . . ?
C5 C20 H20C 109.5 . . ?
H20A C20 H20B 109.5 . . ?
H20A C20 H20C 109.5 . . ?
H20B C20 H20C 109.5 . . ?
C11 O5 H5 109.5 . . ?
C11 O4 H4 109.5 . . ?

loop_
_geom_bond_atom_site_label_1
_geom_bond_atom_site_label_2
_geom_bond_distance
_geom_bond_site_symmetry_2
_geom_bond_publ_flag
O2 H2 0.8400 . ?
O2 C18 1.422(8) . ?
O1 H1 0.8400 . ?
O1 C3 1.454(8) . ?
O3 C17 1.204(8) . ?
C7 H7 1.0000 . ?
C7 C10 1.540(10) . ?
C7 C6 1.539(10) . ?
C7 C8 1.579(9) . ?
C3 H3 1.0000 . ?
C3 C2 1.566(8) . ?
C3 C4 1.525(8) . ?
C13 H13 1.0000 . ?
C13 C2 1.590(9) . ?
C13 C14 1.554(7) . ?
C13 C6 1.517(8) . ?
C5 C6 1.552(8) . ?
C5 C4 1.537(10) . ?
C5 C9 1.524(9) . ?
C5 C20 1.542(9) . ?
C17 C16 1.532(9) . ?
C17 C18 1.534(7) . ?
C16 H16 1.0000 . ?
C16 C15 1.520(10) . ?
C16 C19 1.532(9) . ?
C10 C11 1.503(11) . ?
C10 C12 1.307(11) . ?
C2 C1 1.519(9) . ?
C2 C18 1.563(7) . ?
C1 H1A 0.9800 . ?
C1 H1B 0.9800 . ?
C1 H1C 0.9800 . ?
C14 H14A 0.9900 . ?
C14 H14B 0.9900 . ?
C14 C15 1.517(8) . ?
C6 H6 1.0000 . ?
C18 H18 1.0000 . ?
C4 H4A 0.9900 . ?
C4 H4B 0.9900 . ?
C15 H15A 0.9900 . ?
C15 H15B 0.9900 . ?
C9 H9A 0.9900 . ?
C9 H9B 0.9900 . ?
C9 C8 1.541(10) . ?
C8 H8A 0.9900 . ?
C8 H8B 0.9900 . ?
C19 H19A 0.9800 . ?
C19 H19B 0.9800 . ?
C19 H19C 0.9800 . ?
C11 H11C 0.9900 . ?
C11 H11D 0.9900 . ?
C11 H11A 0.9900 . ?
C11 H11B 0.9900 . ?
C11 O5 1.418(13) . ?
C11 O4 1.301(14) . ?
C12 H12A 0.9500 . ?
C12 H12B 0.9500 . ?
C20 H20A 0.9800 . ?
C20 H20B 0.9800 . ?
C20 H20C 0.9800 . ?
O5 H5 0.8400 . ?
O4 H4 0.8400 . ?

loop_
_geom_torsion_atom_site_label_1
_geom_torsion_atom_site_label_2
_geom_torsion_atom_site_label_3
_geom_torsion_atom_site_label_4
_geom_torsion
_geom_torsion_site_symmetry_1
_geom_torsion_site_symmetry_2
_geom_torsion_site_symmetry_3
_geom_torsion_site_symmetry_4
_geom_torsion_publ_flag
O1 C3 C2 C13 -172.9(5) . . . . ?
O1 C3 C2 C1 -51.0(6) . . . . ?
O1 C3 C2 C18 70.8(7) . . . . ?
O1 C3 C4 C5 -177.8(4) . . . . ?
O3 C17 C16 C15 -170.0(6) . . . . ?
O3 C17 C16 C19 65.6(8) . . . . ?
O3 C17 C18 O2 -17.5(7) . . . . ?
O3 C17 C18 C2 107.2(7) . . . . ?
C7 C10 C11 O5 -175.1(7) . . . . ?
C7 C10 C11 O4 69.6(11) . . . . ?
C3 C2 C18 O2 -39.1(7) . . . . ?
C3 C2 C18 C17 -160.8(6) . . . . ?
C13 C2 C18 O2 -154.4(5) . . . . ?
C13 C2 C18 C17 83.9(6) . . . . ?
C13 C14 C15 C16 -83.6(7) . . . . ?
C5 C9 C8 C7 -28.2(7) . . . . ?
C17 C16 C15 C14 55.0(7) . . . . ?
C16 C17 C18 O2 159.6(5) . . . . ?
C16 C17 C18 C2 -75.7(8) . . . . ?
C10 C7 C6 C13 35.7(8) . . . . ?
C10 C7 C6 C5 -98.9(6) . . . . ?
C10 C7 C8 C9 133.1(6) . . . . ?
C2 C3 C4 C5 60.3(7) . . . . ?
C2 C13 C14 C15 70.4(8) . . . . ?
C2 C13 C6 C7 171.4(5) . . . . ?
C2 C13 C6 C5 -57.9(7) . . . . ?
C1 C2 C18 O2 81.8(6) . . . . ?
C1 C2 C18 C17 -39.9(8) . . . . ?
C14 C13 C2 C3 176.7(5) . . . . ?
C14 C13 C2 C1 56.5(6) . . . . ?
C14 C13 C2 C18 -66.6(6) . . . . ?
C14 C13 C6 C7 43.9(8) . . . . ?
C14 C13 C6 C5 174.6(6) . . . . ?
C6 C7 C10 C11 -158.1(6) . . . . ?
C6 C7 C10 C12 22.4(10) . . . . ?
C6 C7 C8 C9 1.5(7) . . . . ?
C6 C13 C2 C3 50.9(6) . . . . ?
C6 C13 C2 C1 -69.3(6) . . . . ?
C6 C13 C2 C18 167.6(4) . . . . ?
C6 C13 C14 C15 -163.8(6) . . . . ?
C6 C5 C4 C3 -57.1(6) . . . . ?
C6 C5 C9 C8 42.9(7) . . . . ?
C18 C17 C16 C15 13.0(8) . . . . ?
C18 C17 C16 C19 -111.5(6) . . . . ?
C4 C3 C2 C13 -54.3(7) . . . . ?
C4 C3 C2 C1 67.5(7) . . . . ?
C4 C3 C2 C18 -170.6(6) . . . . ?
C4 C5 C6 C7 -162.9(5) . . . . ?
C4 C5 C6 C13 59.1(7) . . . . ?
C4 C5 C9 C8 156.3(5) . . . . ?
C9 C5 C6 C7 -42.8(7) . . . . ?
C9 C5 C6 C13 179.2(6) . . . . ?
C9 C5 C4 C3 -167.0(5) . . . . ?
C8 C7 C10 C11 80.8(7) . . . . ?
C8 C7 C10 C12 -98.7(8) . . . . ?
C8 C7 C6 C13 160.0(5) . . . . ?
C8 C7 C6 C5 25.4(7) . . . . ?
C19 C16 C15 C14 178.1(5) . . . . ?
C12 C10 C11 O5 4.4(11) . . . . ?
C12 C10 C11 O4 -110.9(11) . . . . ?
C20 C5 C6 C7 74.0(7) . . . . ?
C20 C5 C6 C13 -64.0(8) . . . . ?
C20 C5 C4 C3 68.5(6) . . . . ?
C20 C5 C9 C8 -78.2(6) . . . . ?
